data_9000467
loop_
_publ_author_name
'Takeda, H.'
'Ross, M.'

_publ_section_title
;Mica polytypism: Dissimilarities in the crystal structures of coexisting 1M
 and 2M1 biotite
;
_journal_name_full 'American Mineralogist'
_journal_page_first 1030
_journal_page_last 1040
_journal_volume 60
_journal_year 1975
_chemical_formula_sum 'Al1.999 H2 K Mg2.001 O12 Si3'
_chemical_name_mineral Biotite
_space_group_IT_number 12
_symmetry_space_group_name_Hall '-C 2y'
_symmetry_space_group_name_H-M 'C 1 2/m 1'
_cell_angle_alpha 90
_cell_angle_beta 100.16
_cell_angle_gamma 90
_cell_formula_units_Z 2
_cell_length_a 5.331
_cell_length_b 9.231
_cell_length_c 10.173
_cell_volume 492.768
_database_code_amcsd 0000478
_exptl_crystal_density_diffrn 2.830
_cod_original_formula_sum 'Mg2.001 Al1.999 K Si3 O12 H2'
_cod_database_code 9000467

loop_
_space_group_symop_operation_xyz
x,y,z
1/2+x,1/2+y,z
x,-y,z
1/2+x,1/2-y,z
-x,y,-z
1/2-x,1/2+y,-z
-x,-y,-z
1/2-x,1/2-y,-z

loop_
_atom_site_aniso_label
_atom_site_aniso_U_11
_atom_site_aniso_U_22
_atom_site_aniso_U_33
_atom_site_aniso_U_12
_atom_site_aniso_U_13
_atom_site_aniso_U_23
Mg1 0.01186 0.00820 0.02540 0.00000 0.00612 0.00000
Mg2 0.00893 0.01425 0.02083 0.00000 0.00319 0.00000
Al1 0.01186 0.00820 0.02540 0.00000 0.00612 0.00000
Al2 0.00893 0.01425 0.02083 0.00000 0.00319 0.00000
K1 0.02511 0.02288 0.04013 0.00000 0.00745 0.00000
Si1 0.00767 0.00548 0.01570 0.00000 0.00346 0.00000
Al3 0.00767 0.00548 0.01570 0.00000 0.00346 0.00000
O1 0.02399 0.01036 0.02083 0.00000 0.00346 0.00000
O2 0.01604 0.01899 0.02540 -0.00417 0.00453 -0.00281
O3 0.01032 0.00777 0.01676 0.00074 0.00399 0.00000
O-H4 0.01102 0.01209 0.01575 0.00000 0.00213 0.00000

loop_
_atom_site_label
_atom_site_fract_x
_atom_site_fract_y
_atom_site_fract_z
_atom_site_occupancy
_atom_site_type_symbol
_atom_site_attached_hydrogens
Mg1 0.00000 0.00000 0.50000 0.66700 Mg 0
Mg2 0.00000 0.33920 0.50000 0.66700 Mg 0
Al1 0.00000 0.00000 0.50000 0.33300 Al 0
Al2 0.00000 0.33920 0.50000 0.33300 Al 0
K1 0.00000 0.50000 0.00000 1.00000 K 0
Si1 0.07450 0.16710 0.22420 0.75000 Si 0
Al3 0.07450 0.16710 0.22420 0.25000 Al 0
O1 0.01650 0.00000 0.16740 1.00000 O 0
O2 0.32400 0.23100 0.16600 1.00000 O 0
O3 0.13100 0.16840 0.39060 1.00000 O 0
O-H4 0.13120 0.50000 0.39850 1.00000 O 1

loop_
_cod_changelog_entry_id
_cod_changelog_entry_author
_cod_changelog_entry_date
_cod_changelog_entry_text
1
;cod-tools version 3.8.0
Id: cif_guess_AMCSD_atom_types 9574 2023-05-10 09:00:05Z saulius
;
2023-05-10T18:46:20+03:00
;Derived atom types and hydrogen counts
from atom names that follow the AMCSD naming convention
(Wat == water, O-H == hydroxyl).
;
2
;cod-tools version 3.10.1
Id: cif_fix_AMCSD_aniso_labels 10200 2024-08-01 14:09:44Z saulius
;
2024-08-02T12:19:44+03:00
;Changed the following '_atom_site_aniso_label' values:
'OH4' -> 'O-H4'
;

loop_
_cod_related_entry_id
_cod_related_entry_database
_cod_related_entry_code
1 AMCSD 0000478
